data_2206565
loop_
_publ_author_name
'Clive L. Oliver'
'Gareth O. Lloyd'
'Elise J.C. de Vries'

_publ_section_title
;
 <i>N</i>,<i>N</i>'-Bis(pyridin-4-ylmethyl)succinamide--terephthalic
 acid (1/1)
;
_journal_coeditor_code TK6236
_journal_issue 8
_journal_name_full 'Acta Crystallographica Section E'
_journal_page_first o2605
_journal_page_last o2606
_journal_paper_doi 10.1107/S1600536805021227
_journal_volume 61
_journal_year 2005
_chemical_formula_iupac 'C16 H18 N4 O2 , C8 H6 O4'
_chemical_formula_moiety 'C16 H18 N4 O2 , C8 H6 O4'
_chemical_formula_sum 'C24 H24 N4 O6'
_chemical_formula_weight 464.47
_chemical_name_systematic
;
N,N'-bis(pyridin-4-ylmethyl)succinamide--terephthalic acid (1/1)
;
_space_group_IT_number 2
_symmetry_cell_setting triclinic
_symmetry_space_group_name_Hall '-P 1'
_symmetry_space_group_name_H-M 'P -1'
_atom_sites_solution_hydrogens geom
_atom_sites_solution_primary direct
_atom_sites_solution_secondary difmap
_cell_angle_alpha 96.582(4)
_cell_angle_beta 95.944(4)
_cell_angle_gamma 94.753(4)
_cell_formula_units_Z 1
_cell_length_a 4.8721(13)
_cell_length_b 9.550(3)
_cell_length_c 11.547(3)
_cell_measurement_reflns_used 2080
_cell_measurement_temperature 100(2)
_cell_measurement_theta_max 28.3
_cell_measurement_theta_min 2.6
_cell_volume 528.4(3)
_computing_cell_refinement 'SAINT (Bruker, 2002)'
_computing_data_collection 'SMART (Bruker, 2001)'
_computing_data_reduction SAINT
_computing_molecular_graphics 'X-SEED (Barbour, 2001)'
_computing_publication_material 'X-SEED (Atwood & Barbour, 2003)'
_computing_structure_refinement 'SHELXL97 (Sheldrick, 1997)'
_computing_structure_solution 'SHELXS97 (Sheldrick, 1997)'
_diffrn_ambient_temperature 100(2)
_diffrn_measured_fraction_theta_full 0.986
_diffrn_measured_fraction_theta_max 0.892
_diffrn_measurement_device_type 'Bruker APEX CCD area-detector'
_diffrn_measurement_method \w
_diffrn_radiation_monochromator graphite
_diffrn_radiation_source 'fine-focus sealed tube'
_diffrn_radiation_type MoK\a
_diffrn_radiation_wavelength 0.71073
_diffrn_reflns_av_R_equivalents 0.028
_diffrn_reflns_av_sigmaI/netI 0.048
_diffrn_reflns_limit_h_max 6
_diffrn_reflns_limit_h_min -6
_diffrn_reflns_limit_k_max 11
_diffrn_reflns_limit_k_min -12
_diffrn_reflns_limit_l_max 11
_diffrn_reflns_limit_l_min -15
_diffrn_reflns_number 3480
_diffrn_reflns_theta_full 25.0
_diffrn_reflns_theta_max 28.2
_diffrn_reflns_theta_min 1.8
_diffrn_standards_decay_% 0
_diffrn_standards_number 0
_exptl_absorpt_coefficient_mu 0.107
_exptl_absorpt_correction_T_max 0.989
_exptl_absorpt_correction_T_min 0.973
_exptl_absorpt_correction_type multi-scan
_exptl_absorpt_process_details '(Blessing, 1995)'
_exptl_crystal_colour colourless
_exptl_crystal_density_diffrn 1.460
_exptl_crystal_density_method 'not measured'
_exptl_crystal_description plates
_exptl_crystal_F_000 244
_exptl_crystal_size_max 0.30
_exptl_crystal_size_mid 0.30
_exptl_crystal_size_min 0.10
_refine_diff_density_max 0.49
_refine_diff_density_min -0.36
_refine_ls_extinction_method none
_refine_ls_goodness_of_fit_ref 1.07
_refine_ls_hydrogen_treatment constr
_refine_ls_matrix_type full
_refine_ls_number_parameters 155
_refine_ls_number_reflns 2330
_refine_ls_number_restraints 0
_refine_ls_restrained_S_all 1.07
_refine_ls_R_factor_all 0.057
_refine_ls_R_factor_gt 0.054
_refine_ls_shift/su_max 0.000
_refine_ls_shift/su_mean 0.000
_refine_ls_structure_factor_coef Fsqd
_refine_ls_weighting_details 'calc w = 1/[\s^2^(Fo^2^)+(0.0704P)^2^+0.3562P] where P = (Fo^2^+2Fc^2^)/3'
_refine_ls_weighting_scheme calc
_refine_ls_wR_factor_gt 0.143
_refine_ls_wR_factor_ref 0.146
_reflns_number_gt 2156
_reflns_number_total 2330
_reflns_threshold_expression I>2\s(I)
_cod_data_source_file tk6236.cif
_cod_data_source_block I
_cod_original_sg_symbol_Hall -P1
_cod_database_code 2206565
_cod_database_fobs_code 2206565

loop_
_symmetry_equiv_pos_as_xyz
'x, y, z'
'-x, -y, -z'

loop_
_atom_site_label
_atom_site_fract_x
_atom_site_fract_y
_atom_site_fract_z
_atom_site_U_iso_or_equiv
_atom_site_adp_type
_atom_site_calc_flag
_atom_site_refinement_flags
_atom_site_occupancy
_atom_site_disorder_group
_atom_site_type_symbol
O9B 0.2812(2) 0.67174(13) 0.39791(11) 0.0206(3) Uani d . 1 . O
N4B -0.6616(3) 1.14377(14) 0.23942(12) 0.0171(3) Uani d . 1 . N
N8B -0.1477(3) 0.74241(14) 0.36740(12) 0.0159(3) Uani d . 1 . N
H5 -0.3203 0.7349 0.3838 0.019 Uiso calc R 1 . H
C1B -0.2717(3) 0.94885(17) 0.27306(14) 0.0154(3) Uani d . 1 . C
C5B -0.5089(3) 1.14620(18) 0.34315(15) 0.0192(4) Uani d . 1 . C
H11 -0.5347 1.2166 0.4052 0.023 Uiso calc R 1 . H
C2B -0.4285(3) 0.94767(17) 0.16569(14) 0.0169(3) Uani d . 1 . C
H12 -0.4041 0.8802 0.1014 0.020 Uiso calc R 1 . H
C3B -0.6207(3) 1.04521(17) 0.15246(14) 0.0178(3) Uani d . 1 . C
H13 -0.7282 1.0420 0.0785 0.021 Uiso calc R 1 . H
C9B 0.0341(3) 0.66138(17) 0.41422(15) 0.0178(3) Uani d . 1 . C
C6B -0.3153(3) 1.05104(18) 0.36435(15) 0.0189(4) Uani d . 1 . C
H15 -0.2139 1.0552 0.4397 0.023 Uiso calc R 1 . H
C7B -0.0619(3) 0.84318(17) 0.28929(15) 0.0181(4) Uani d . 1 . C
H16A -0.0393 0.7914 0.2121 0.022 Uiso calc R 1 . H
H16B 0.1197 0.8940 0.3224 0.022 Uiso calc R 1 . H
O1B 0.0119(3) 0.77301(13) -0.00313(11) 0.0215(3) Uani d . 1 . O
O1A 0.0453(2) 0.68403(12) -0.18870(10) 0.0192(3) Uani d . 1 . O
H3 -0.0690 0.7425 -0.2038 0.023 Uiso calc R 1 . H
C1A 0.1078(3) 0.69211(16) -0.07418(14) 0.0155(3) Uani d . 1 . C
C3A 0.3680(3) 0.57972(17) 0.08183(14) 0.0166(3) Uani d . 1 . C
H8 0.2768 0.6345 0.1374 0.020 Uiso calc R 1 . H
C2A 0.3118(3) 0.59200(16) -0.03722(14) 0.0147(3) Uani d . 1 . C
C4A 0.5558(2) 0.48835(14) 0.12034(12) 0.0161(3) Uani d . 1 . C
H10 0.5938 0.4805 0.2016 0.019 Uiso calc R 1 . H
C10B -0.0778(2) 0.56377(14) 0.49584(12) 0.0227(7) Uani d PR 0.858(7) 1 C
H10A -0.0698 0.6170 0.5751 0.027 Uiso calc PR 0.858(7) 1 H
H10B -0.2748 0.5325 0.4681 0.027 Uiso calc PR 0.858(7) 1 H
C11B -0.098(4) 0.511(2) 0.4419(17) 0.040 Uiso d P 0.142(7) 2 C
H11A -0.0852 0.4348 0.3771 0.048 Uiso calc PR 0.142(7) 2 H
H11B -0.2934 0.5137 0.4570 0.048 Uiso calc PR 0.142(7) 2 H

loop_
_atom_site_aniso_label
_atom_site_aniso_U_11
_atom_site_aniso_U_22
_atom_site_aniso_U_33
_atom_site_aniso_U_12
_atom_site_aniso_U_13
_atom_site_aniso_U_23
O9B 0.0124(5) 0.0242(6) 0.0284(7) 0.0055(4) 0.0044(5) 0.0118(5)
N4B 0.0154(6) 0.0163(7) 0.0208(7) 0.0038(5) 0.0030(5) 0.0052(5)
N8B 0.0109(6) 0.0178(7) 0.0210(7) 0.0036(5) 0.0035(5) 0.0077(5)
C1B 0.0134(7) 0.0156(7) 0.0191(8) 0.0035(6) 0.0046(6) 0.0069(6)
C5B 0.0194(8) 0.0186(8) 0.0196(8) 0.0054(6) 0.0012(6) 0.0005(6)
C2B 0.0179(7) 0.0169(8) 0.0168(8) 0.0039(6) 0.0034(6) 0.0027(6)
C3B 0.0168(7) 0.0194(8) 0.0177(8) 0.0021(6) 0.0005(6) 0.0048(6)
C9B 0.0138(7) 0.0191(8) 0.0220(8) 0.0031(6) 0.0020(6) 0.0079(6)
C6B 0.0179(8) 0.0219(8) 0.0173(8) 0.0053(6) -0.0001(6) 0.0035(6)
C7B 0.0162(7) 0.0204(8) 0.0212(8) 0.0067(6) 0.0067(6) 0.0094(6)
O1B 0.0231(6) 0.0207(6) 0.0214(6) 0.0120(5) 0.0000(5) 0.0006(5)
O1A 0.0192(6) 0.0215(6) 0.0186(6) 0.0110(5) 0.0001(5) 0.0050(5)
C1A 0.0134(7) 0.0142(7) 0.0191(8) 0.0025(5) 0.0006(6) 0.0034(6)
C3A 0.0161(7) 0.0157(7) 0.0186(8) 0.0050(6) 0.0027(6) 0.0012(6)
C2A 0.0117(7) 0.0127(7) 0.0199(8) 0.0026(5) 0.0009(6) 0.0032(6)
C4A 0.0165(7) 0.0165(7) 0.0156(7) 0.0043(6) 0.0003(6) 0.0027(6)
C10B 0.0161(9) 0.0238(12) 0.0352(15) 0.0101(8) 0.0114(9) 0.0196(11)

loop_
_atom_type_symbol
_atom_type_description
_atom_type_scat_dispersion_real
_atom_type_scat_dispersion_imag
_atom_type_scat_source
C C 0.0033 0.0016 'International Tables Vol C Tables 4.2.6.8 and 6.1.1.4'
H H 0.0000 0.0000 'International Tables Vol C Tables 4.2.6.8 and 6.1.1.4'
N N 0.0061 0.0033 'International Tables Vol C Tables 4.2.6.8 and 6.1.1.4'
O O 0.0106 0.0060 'International Tables Vol C Tables 4.2.6.8 and 6.1.1.4'

loop_
_geom_angle_atom_site_label_1
_geom_angle_atom_site_label_2
_geom_angle_atom_site_label_3
_geom_angle_site_symmetry_1
_geom_angle_site_symmetry_3
_geom_angle
C3B N4B C5B . . 117.75(14)
C9B N8B C7B . . 120.40(13)
C9B N8B H5 . . 119.8
C7B N8B H5 . . 119.8
C2B C1B C6B . . 117.61(14)
C2B C1B C7B . . 120.55(14)
C6B C1B C7B . . 121.84(15)
N4B C5B C6B . . 123.18(15)
N4B C5B H11 . . 118.4
C6B C5B H11 . . 118.4
C3B C2B C1B . . 119.78(15)
C3B C2B H12 . . 120.1
C1B C2B H12 . . 120.1
N4B C3B C2B . . 122.75(15)
N4B C3B H13 . . 118.6
C2B C3B H13 . . 118.6
O9B C9B N8B . . 122.42(15)
O9B C9B C10B . . 121.97(14)
N8B C9B C10B . . 115.46(13)
O9B C9B C11B . . 117.4(7)
N8B C9B C11B . . 115.0(7)
C5B C6B C1B . . 118.92(15)
C5B C6B H15 . . 120.5
C1B C6B H15 . . 120.5
N8B C7B C1B . . 111.26(12)
N8B C7B H16A . . 109.4
C1B C7B H16A . . 109.4
N8B C7B H16B . . 109.4
C1B C7B H16B . . 109.4
H16A C7B H16B . . 108.0
C1A O1A H3 . . 109.5
O1B C1A O1A . . 124.10(14)
O1B C1A C2A . . 121.93(15)
O1A C1A C2A . . 113.97(13)
C4A C3A C2A . . 120.83(14)
C4A C3A H8 . . 119.6
C2A C3A H8 . . 119.6
C3A C2A C4A . 2_665 120.28(13)
C3A C2A C1A . . 118.75(14)
C4A C2A C1A 2_665 . 120.97(14)
C3A C4A C2A . 2_665 118.89(13)
C3A C4A H10 . . 120.6
C2A C4A H10 2_665 . 120.6
C10B C10B C9B 2_566 . 113.25(14)
C10B C10B H10A 2_566 . 108.9
C9B C10B H10A . . 108.9
C10B C10B H10B 2_566 . 108.9
C9B C10B H10B . . 108.9
H10A C10B H10B . . 107.7
C9B C11B C11B . 2_566 101.2(16)
C9B C11B H11A . . 111.5
C11B C11B H11A 2_566 . 111.5
C9B C11B H11B . . 111.5
C11B C11B H11B 2_566 . 111.5
H11A C11B H11B . . 109.3

loop_
_geom_bond_atom_site_label_1
_geom_bond_atom_site_label_2
_geom_bond_site_symmetry_2
_geom_bond_distance
O9B C9B . 1.235(2)
N4B C3B . 1.338(2)
N4B C5B . 1.340(2)
N8B C9B . 1.337(2)
N8B C7B . 1.458(2)
N8B H5 . 0.8800
C1B C2B . 1.386(2)
C1B C6B . 1.398(2)
C1B C7B . 1.508(2)
C5B C6B . 1.386(2)
C5B H11 . 0.9500
C2B C3B . 1.384(2)
C2B H12 . 0.9500
C3B H13 . 0.9500
C9B C10B . 1.509(2)
C9B C11B . 1.607(18)
C6B H15 . 0.9500
C7B H16A . 0.9900
C7B H16B . 0.9900
O1B C1A . 1.217(2)
O1A C1A . 1.318(2)
O1A H3 . 0.8400
C1A C2A . 1.499(2)
C3A C4A . 1.391(2)
C3A C2A . 1.394(2)
C3A H8 . 0.9500
C2A C4A 2_665 1.403(2)
C4A C2A 2_665 1.403(2)
C4A H10 . 0.9500
C10B C10B 2_566 1.494(2)
C10B H10A . 0.9900
C10B H10B . 0.9900
C11B C11B 2_566 1.60(4)
C11B H11A . 0.9900
C11B H11B . 0.9900

loop_
_geom_hbond_atom_site_label_D
_geom_hbond_atom_site_label_H
_geom_hbond_atom_site_label_A
_geom_hbond_site_symmetry_A
_geom_hbond_distance_DH
_geom_hbond_distance_HA
_geom_hbond_distance_DA
_geom_hbond_angle_DHA
N8B H5 O9B 1_455 0.88 2.01 2.875(2) 166
O1A H3 N4B 2_475 0.84 1.82 2.654(2) 175

loop_
_geom_torsion_atom_site_label_1
_geom_torsion_atom_site_label_2
_geom_torsion_atom_site_label_3
_geom_torsion_atom_site_label_4
_geom_torsion_site_symmetry_4
_geom_torsion
C3B N4B C5B C6B . -0.8(2)
C6B C1B C2B C3B . -0.3(2)
C7B C1B C2B C3B . 179.81(14)
C5B N4B C3B C2B . -0.3(2)
C1B C2B C3B N4B . 0.8(2)
C7B N8B C9B O9B . 3.0(3)
C7B N8B C9B C10B . 178.62(14)
C7B N8B C9B C11B . -150.8(8)
N4B C5B C6B C1B . 1.3(3)
C2B C1B C6B C5B . -0.7(2)
C7B C1B C6B C5B . 179.20(15)
C9B N8B C7B C1B . -164.72(15)
C2B C1B C7B N8B . -111.52(17)
C6B C1B C7B N8B . 68.62(19)
C4A C3A C2A C4A 2_665 0.1(2)
C4A C3A C2A C1A . -179.95(13)
O1B C1A C2A C3A . 7.6(2)
O1A C1A C2A C3A . -172.59(14)
O1B C1A C2A C4A 2_665 -172.45(15)
O1A C1A C2A C4A 2_665 7.3(2)
C2A C3A C4A C2A 2_665 -0.1(2)
O9B C9B C10B C10B 2_566 -29.7(2)
N8B C9B C10B C10B 2_566 154.72(16)
C11B C9B C10B C10B 2_566 59.0(14)
O9B C9B C11B C11B 2_566 58.8(19)
N8B C9B C11B C11B 2_566 -145.9(13)
C10B C9B C11B C11B 2_566 -48.4(13)
